data_4087964
loop_
_publ_author_name
'Wilkins, Lewis C.'
'Wieneke, Philipp'
'Newman, Paul D.'
'Kariuki, Benson M.'
'Rominger, Frank'
'Hashmi, A. Stephen K.'
'Hansmann, Max M.'
'Melen, Rebecca L.'

_publ_section_title
;
 Pathways to Functionalized Heterocycles: Propargyl Rearrangement using
 B(C6F5)3
;
_journal_issue 21
_journal_name_full Organometallics
_journal_page_first 5298
_journal_paper_doi 10.1021/acs.organomet.5b00753
_journal_volume 34
_journal_year 2015
_chemical_formula_sum 'C29 H19 B F15 N O2'
_chemical_formula_weight 709.26
_chemical_name_common '11b in manuscript'
_space_group_crystal_system triclinic
_space_group_IT_number 2
_space_group_name_Hall '-P 1'
_space_group_name_H-M_alt 'P -1'
_atom_sites_solution_hydrogens geom
_audit_creation_method SHELXL-2014
_cell_angle_alpha 102.195(8)
_cell_angle_beta 93.271(9)
_cell_angle_gamma 108.528(8)
_cell_formula_units_Z 2
_cell_length_a 9.254(3)
_cell_length_b 11.596(4)
_cell_length_c 14.792(6)
_cell_measurement_reflns_used 2532
_cell_measurement_temperature 200(2)
_cell_measurement_theta_max 24.15
_cell_measurement_theta_min 2.47
_cell_volume 1457.8(9)
_computing_cell_refinement 'Bruker SAINT'
_computing_data_collection 'Bruker APEX2'
_computing_data_reduction 'Bruker SAINT'
_computing_molecular_graphics 'Bruker SHELXTL'
_computing_publication_material 'Bruker SHELXTL'
_computing_structure_refinement 'SHELXL-2014 (Sheldrick, 2014)'
_computing_structure_solution 'SHELXS-97 (Sheldrick 2008)'
_diffrn_ambient_temperature 200(2)
_diffrn_measured_fraction_theta_full 0.764
_diffrn_measured_fraction_theta_max 0.992
_diffrn_measurement_device_type 'Bruker APEX area detector'
_diffrn_measurement_method '\f and \w scans'
_diffrn_radiation_type MoK\a
_diffrn_radiation_wavelength 0.71073
_diffrn_reflns_av_R_equivalents 0.0618
_diffrn_reflns_av_unetI/netI 0.1076
_diffrn_reflns_Laue_measured_fraction_full 0.764
_diffrn_reflns_Laue_measured_fraction_max 0.992
_diffrn_reflns_limit_h_max 10
_diffrn_reflns_limit_h_min -10
_diffrn_reflns_limit_k_max 12
_diffrn_reflns_limit_k_min -12
_diffrn_reflns_limit_l_max 16
_diffrn_reflns_limit_l_min -16
_diffrn_reflns_number 8328
_diffrn_reflns_point_group_measured_fraction_full 0.764
_diffrn_reflns_point_group_measured_fraction_max 0.992
_diffrn_reflns_theta_full 25.242
_diffrn_reflns_theta_max 22.986
_diffrn_reflns_theta_min 2.086
_diffrn_source 'sealed tube'
_exptl_absorpt_coefficient_mu 0.166
_exptl_absorpt_correction_T_max 0.9848
_exptl_absorpt_correction_T_min 0.8444
_exptl_absorpt_correction_type multi-scan
_exptl_absorpt_process_details
;
Sheldrick, G. M. (2008). <i>SADABS</i>. University of G\"ottingen, Germany.
;
_exptl_crystal_colour colourless
_exptl_crystal_density_diffrn 1.616
_exptl_crystal_description polyhedron
_exptl_crystal_F_000 712
_exptl_crystal_size_max 0.150
_exptl_crystal_size_mid 0.150
_exptl_crystal_size_min 0.140
_refine_diff_density_max 0.230
_refine_diff_density_min -0.247
_refine_diff_density_rms 0.059
_refine_ls_extinction_coef 0.0014(7)
_refine_ls_extinction_expression Fc^*^=kFc[1+0.001xFc^2^\l^3^/sin(2\q)]^-1/4^
_refine_ls_extinction_method SHELXL
_refine_ls_goodness_of_fit_ref 1.019
_refine_ls_hydrogen_treatment constr
_refine_ls_matrix_type full
_refine_ls_number_parameters 439
_refine_ls_number_reflns 4035
_refine_ls_number_restraints 0
_refine_ls_restrained_S_all 1.019
_refine_ls_R_factor_all 0.1219
_refine_ls_R_factor_gt 0.0632
_refine_ls_shift/su_max 0.000
_refine_ls_shift/su_mean 0.000
_refine_ls_structure_factor_coef Fsqd
_refine_ls_weighting_details 'w=1/[\s^2^(Fo^2^)+(0.0327P)^2^] where P=(Fo^2^+2Fc^2^)/3'
_refine_ls_weighting_scheme calc
_refine_ls_wR_factor_gt 0.1003
_refine_ls_wR_factor_ref 0.1222
_reflns_Friedel_coverage 0.000
_reflns_number_gt 2391
_reflns_number_total 4035
_reflns_threshold_expression 'I > 2\s(I)'
_cod_data_source_file om5b00753_si_014.cif
_cod_data_source_block mah53
_cod_original_cell_volume 1457.9(9)
_cod_database_code 4087964
_shelx_space_group_comment
; 
The symmetry employed for this shelxl refinement is uniquely defined 
by the following loop, which should always be used as a source of 
symmetry information in preference to the above space-group names. 
They are only intended as comments. 
;
_shelx_estimated_absorpt_t_min 0.976
_shelx_estimated_absorpt_t_max 0.977
_shelxl_version_number 2014-3

loop_
_space_group_symop_operation_xyz
'x, y, z'
'-x, -y, -z'

loop_
_atom_site_label
_atom_site_type_symbol
_atom_site_fract_x
_atom_site_fract_y
_atom_site_fract_z
_atom_site_U_iso_or_equiv
_atom_site_adp_type
_atom_site_occupancy
_atom_site_site_symmetry_order
_atom_site_calc_flag
_atom_site_refinement_flags_posn
_atom_site_refinement_flags_adp
B1 B 0.4429(6) 0.2281(4) 0.6915(4) 0.0246(14) Uani 1 1 d . .
C2 C 0.5428(5) 0.1353(4) 0.6644(3) 0.0245(12) Uani 1 1 d . .
H2 H 0.4848 0.0675 0.6083 0.029 Uiso 1 1 calc R U
C3 C 0.6930(6) 0.2082(4) 0.6384(4) 0.0293(13) Uani 1 1 d . .
C4 C 0.7769(6) 0.1674(5) 0.5783(4) 0.0417(15) Uani 1 1 d . .
H4 H 0.7415 0.0801 0.5499 0.050 Uiso 1 1 calc R U
C5 C 0.9221(6) 0.2455(5) 0.5508(4) 0.063(2) Uani 1 1 d . .
H5A H 0.9980 0.2027 0.5498 0.094 Uiso 1 1 calc R U
H5B H 0.9627 0.3270 0.5960 0.094 Uiso 1 1 calc R U
H5C H 0.9006 0.2580 0.4886 0.094 Uiso 1 1 calc R U
N1 N 0.7827(4) 0.5053(3) 0.7991(3) 0.0291(10) Uani 1 1 d . .
C6 C 0.6912(6) 0.3942(4) 0.7492(3) 0.0268(12) Uani 1 1 d . .
O1 O 0.5544(4) 0.3443(3) 0.7665(2) 0.0242(8) Uani 1 1 d . .
O2 O 0.7500(4) 0.3411(3) 0.6785(2) 0.0306(9) Uani 1 1 d . .
C7 C 0.7355(6) 0.5745(4) 0.8839(3) 0.0344(14) Uani 1 1 d . .
H7 H 0.8255 0.6526 0.9102 0.041 Uiso 1 1 calc R U
C8 C 0.6038(7) 0.6179(5) 0.8602(4) 0.0578(18) Uani 1 1 d . .
H8A H 0.5886 0.6734 0.9160 0.087 Uiso 1 1 calc R U
H8B H 0.5098 0.5451 0.8382 0.087 Uiso 1 1 calc R U
H8C H 0.6275 0.6634 0.8111 0.087 Uiso 1 1 calc R U
C9 C 0.7113(7) 0.5031(5) 0.9594(4) 0.0514(17) Uani 1 1 d . .
H9A H 0.7001 0.5573 1.0172 0.077 Uiso 1 1 calc R U
H9B H 0.8001 0.4767 0.9703 0.077 Uiso 1 1 calc R U
H9C H 0.6181 0.4291 0.9398 0.077 Uiso 1 1 calc R U
C10 C 0.9426(6) 0.5605(4) 0.7782(4) 0.0391(15) Uani 1 1 d . .
H10 H 0.9501 0.5109 0.7157 0.047 Uiso 1 1 calc R U
C11 C 0.9799(6) 0.6966(4) 0.7719(4) 0.0576(19) Uani 1 1 d . .
H11A H 1.0761 0.7230 0.7452 0.086 Uiso 1 1 calc R U
H11B H 0.9913 0.7504 0.8345 0.086 Uiso 1 1 calc R U
H11C H 0.8963 0.7035 0.7320 0.086 Uiso 1 1 calc R U
C12 C 1.0573(6) 0.5455(5) 0.8494(4) 0.0555(18) Uani 1 1 d . .
H12A H 1.1617 0.5793 0.8340 0.083 Uiso 1 1 calc R U
H12B H 1.0332 0.4565 0.8478 0.083 Uiso 1 1 calc R U
H12C H 1.0507 0.5912 0.9119 0.083 Uiso 1 1 calc R U
C21 C 0.2897(6) 0.1615(4) 0.7355(4) 0.0277(12) Uani 1 1 d . .
C22 C 0.2727(6) 0.1739(4) 0.8300(4) 0.0350(14) Uani 1 1 d . .
C23 C 0.1416(6) 0.1075(5) 0.8621(4) 0.0392(14) Uani 1 1 d . .
C24 C 0.0205(6) 0.0227(4) 0.7991(4) 0.0381(15) Uani 1 1 d . .
C25 C 0.0300(6) 0.0052(4) 0.7061(4) 0.0383(14) Uani 1 1 d . .
C26 C 0.1625(6) 0.0746(4) 0.6768(4) 0.0317(13) Uani 1 1 d . .
F22 F 0.3898(4) 0.2534(3) 0.8966(2) 0.0541(9) Uani 1 1 d . .
F23 F 0.1340(4) 0.1263(3) 0.9554(2) 0.0685(11) Uani 1 1 d . .
F24 F -0.1062(4) -0.0442(3) 0.8306(3) 0.0618(11) Uani 1 1 d . .
F25 F -0.0875(4) -0.0785(3) 0.6441(2) 0.0618(10) Uani 1 1 d . .
F26 F 0.1664(3) 0.0496(3) 0.5831(2) 0.0474(9) Uani 1 1 d . .
C31 C 0.3937(5) 0.2882(4) 0.6081(4) 0.0271(12) Uani 1 1 d . .
C32 C 0.4086(6) 0.2567(4) 0.5141(4) 0.0314(13) Uani 1 1 d . .
C33 C 0.3708(6) 0.3134(5) 0.4481(4) 0.0442(16) Uani 1 1 d . .
C34 C 0.3141(7) 0.4091(5) 0.4766(4) 0.0476(17) Uani 1 1 d . .
C35 C 0.2929(6) 0.4441(5) 0.5679(4) 0.0420(16) Uani 1 1 d . .
C36 C 0.3326(6) 0.3843(4) 0.6311(4) 0.0339(14) Uani 1 1 d . .
F32 F 0.4589(3) 0.1591(3) 0.4796(2) 0.0451(8) Uani 1 1 d . .
F33 F 0.3903(4) 0.2792(3) 0.3581(2) 0.0639(11) Uani 1 1 d . .
F34 F 0.2791(4) 0.4698(3) 0.4143(3) 0.0744(13) Uani 1 1 d . .
F35 F 0.2341(4) 0.5377(3) 0.5967(3) 0.0699(12) Uani 1 1 d . .
F36 F 0.3034(3) 0.4186(3) 0.7200(2) 0.0444(8) Uani 1 1 d . .
C41 C 0.5606(6) 0.0735(4) 0.7446(3) 0.0262(12) Uani 1 1 d . .
C42 C 0.6680(6) 0.1282(4) 0.8234(4) 0.0328(13) Uani 1 1 d . .
C43 C 0.6731(6) 0.0734(5) 0.8973(4) 0.0378(14) Uani 1 1 d . .
C44 C 0.5692(7) -0.0442(5) 0.8914(4) 0.0405(15) Uani 1 1 d . .
C45 C 0.4642(6) -0.1037(4) 0.8142(4) 0.0382(14) Uani 1 1 d . .
C46 C 0.4596(6) -0.0460(4) 0.7424(4) 0.0323(13) Uani 1 1 d . .
F42 F 0.7778(3) 0.2426(2) 0.8323(2) 0.0437(9) Uani 1 1 d . .
F43 F 0.7793(4) 0.1332(3) 0.9728(2) 0.0610(10) Uani 1 1 d . .
F44 F 0.5727(4) -0.0995(3) 0.9633(2) 0.0630(11) Uani 1 1 d . .
F45 F 0.3635(4) -0.2200(3) 0.8076(3) 0.0623(11) Uani 1 1 d . .
F46 F 0.3487(3) -0.1080(2) 0.6682(2) 0.0446(9) Uani 1 1 d . .

loop_
_atom_site_aniso_label
_atom_site_aniso_U_11
_atom_site_aniso_U_22
_atom_site_aniso_U_33
_atom_site_aniso_U_23
_atom_site_aniso_U_13
_atom_site_aniso_U_12
B1 0.020(3) 0.017(3) 0.033(4) 0.003(2) 0.001(3) 0.004(2)
C2 0.013(3) 0.021(2) 0.035(3) 0.002(2) 0.005(2) 0.002(2)
C3 0.023(3) 0.017(2) 0.041(4) -0.001(2) 0.000(3) 0.003(2)
C4 0.028(3) 0.028(3) 0.058(4) 0.000(3) 0.009(3) 0.000(3)
C5 0.035(4) 0.044(3) 0.097(6) 0.007(3) 0.026(4) -0.001(3)
N1 0.025(3) 0.026(2) 0.033(3) 0.0062(19) -0.001(2) 0.006(2)
C6 0.028(3) 0.023(3) 0.030(3) 0.011(2) 0.000(3) 0.009(3)
O1 0.018(2) 0.0229(16) 0.029(2) 0.0032(14) 0.0019(16) 0.0046(15)
O2 0.024(2) 0.0228(17) 0.039(2) 0.0019(16) 0.0068(18) 0.0020(16)
C7 0.044(4) 0.025(3) 0.032(3) 0.000(2) -0.007(3) 0.016(3)
C8 0.076(5) 0.063(4) 0.045(4) 0.005(3) 0.000(4) 0.045(4)
C9 0.060(4) 0.057(4) 0.037(4) 0.003(3) 0.001(3) 0.026(3)
C10 0.025(3) 0.027(3) 0.059(4) 0.009(3) 0.000(3) 0.003(2)
C11 0.042(4) 0.039(3) 0.082(5) 0.025(3) -0.014(4) -0.002(3)
C12 0.025(3) 0.059(4) 0.087(5) 0.035(4) -0.006(3) 0.011(3)
C21 0.026(3) 0.025(3) 0.036(3) 0.005(2) 0.002(3) 0.015(2)
C22 0.029(3) 0.035(3) 0.037(4) 0.005(3) 0.001(3) 0.009(3)
C23 0.043(4) 0.042(3) 0.037(4) 0.013(3) 0.021(3) 0.016(3)
C24 0.028(3) 0.026(3) 0.064(5) 0.016(3) 0.021(3) 0.007(3)
C25 0.024(3) 0.025(3) 0.053(4) 0.003(3) -0.002(3) -0.002(3)
C26 0.034(3) 0.030(3) 0.031(4) 0.004(2) 0.009(3) 0.011(3)
F22 0.045(2) 0.070(2) 0.032(2) 0.0095(16) 0.0039(17) 0.0001(18)
F23 0.067(3) 0.081(2) 0.052(3) 0.0223(19) 0.030(2) 0.010(2)
F24 0.040(2) 0.052(2) 0.097(3) 0.0252(19) 0.039(2) 0.0103(17)
F25 0.032(2) 0.054(2) 0.078(3) 0.0050(18) 0.001(2) -0.0058(17)
F26 0.0346(19) 0.0474(18) 0.041(2) 0.0009(15) 0.0010(16) -0.0045(15)
C31 0.013(3) 0.028(3) 0.036(4) 0.009(2) 0.001(2) 0.001(2)
C32 0.018(3) 0.032(3) 0.039(4) 0.011(3) -0.002(3) 0.001(2)
C33 0.037(4) 0.042(3) 0.042(4) 0.017(3) 0.002(3) -0.008(3)
C34 0.040(4) 0.047(4) 0.044(4) 0.029(3) -0.011(3) -0.011(3)
C35 0.027(3) 0.029(3) 0.067(5) 0.017(3) -0.011(3) 0.005(3)
C36 0.023(3) 0.032(3) 0.039(4) 0.006(3) -0.008(3) 0.004(3)
F32 0.048(2) 0.0536(19) 0.033(2) 0.0056(15) 0.0079(16) 0.0182(17)
F33 0.061(3) 0.084(2) 0.036(2) 0.0272(19) 0.0006(19) 0.003(2)
F34 0.071(3) 0.067(2) 0.081(3) 0.051(2) -0.024(2) 0.003(2)
F35 0.064(3) 0.0468(19) 0.107(3) 0.026(2) -0.014(2) 0.0294(19)
F36 0.047(2) 0.0467(18) 0.044(2) 0.0038(15) 0.0029(17) 0.0267(16)
C41 0.025(3) 0.032(3) 0.029(3) 0.008(2) 0.008(3) 0.018(2)
C42 0.032(3) 0.029(3) 0.043(4) 0.013(3) 0.004(3) 0.015(3)
C43 0.038(4) 0.038(3) 0.035(4) 0.001(3) -0.005(3) 0.017(3)
C44 0.049(4) 0.052(4) 0.041(4) 0.027(3) 0.019(3) 0.034(3)
C45 0.035(4) 0.031(3) 0.056(4) 0.023(3) 0.019(3) 0.011(3)
C46 0.021(3) 0.028(3) 0.046(4) 0.007(3) 0.004(3) 0.007(3)
F42 0.039(2) 0.0279(15) 0.055(2) 0.0089(14) -0.0125(17) 0.0032(15)
F43 0.081(3) 0.055(2) 0.050(2) 0.0094(17) -0.012(2) 0.032(2)
F44 0.089(3) 0.067(2) 0.062(3) 0.0398(19) 0.026(2) 0.047(2)
F45 0.048(2) 0.0442(18) 0.103(3) 0.0441(19) 0.020(2) 0.0086(17)
F46 0.0343(19) 0.0283(15) 0.063(2) 0.0105(15) -0.0004(18) 0.0010(15)

loop_
_atom_type_symbol
_atom_type_description
_atom_type_scat_dispersion_real
_atom_type_scat_dispersion_imag
_atom_type_scat_source
C C 0.0033 0.0016 'International Tables Vol C Tables 4.2.6.8 and 6.1.1.4'
H H 0.0000 0.0000 'International Tables Vol C Tables 4.2.6.8 and 6.1.1.4'
B B 0.0013 0.0007 'International Tables Vol C Tables 4.2.6.8 and 6.1.1.4'
N N 0.0061 0.0033 'International Tables Vol C Tables 4.2.6.8 and 6.1.1.4'
O O 0.0106 0.0060 'International Tables Vol C Tables 4.2.6.8 and 6.1.1.4'
F F 0.0171 0.0103 'International Tables Vol C Tables 4.2.6.8 and 6.1.1.4'

loop_
_geom_angle_atom_site_label_1
_geom_angle_atom_site_label_2
_geom_angle_atom_site_label_3
_geom_angle
O1 B1 C21 110.0(4)
O1 B1 C2 104.7(4)
C21 B1 C2 111.7(4)
O1 B1 C31 104.4(3)
C21 B1 C31 109.0(4)
C2 B1 C31 116.5(4)
C3 C2 C41 113.6(4)
C3 C2 B1 108.9(4)
C41 C2 B1 110.1(4)
C3 C2 H2 108.0
C41 C2 H2 108.0
B1 C2 H2 108.0
C4 C3 O2 114.8(4)
C4 C3 C2 128.3(4)
O2 C3 C2 116.8(4)
C3 C4 C5 126.2(5)
C3 C4 H4 116.9
C5 C4 H4 116.9
C4 C5 H5A 109.5
C4 C5 H5B 109.5
H5A C5 H5B 109.5
C4 C5 H5C 109.5
H5A C5 H5C 109.5
H5B C5 H5C 109.5
C6 N1 C10 120.6(4)
C6 N1 C7 121.6(4)
C10 N1 C7 117.6(4)
O1 C6 N1 121.8(5)
O1 C6 O2 122.9(4)
N1 C6 O2 115.3(4)
C6 O1 B1 118.0(4)
C6 O2 C3 122.0(4)
N1 C7 C8 112.9(4)
N1 C7 C9 111.9(4)
C8 C7 C9 114.0(5)
N1 C7 H7 105.7
C8 C7 H7 105.7
C9 C7 H7 105.7
C7 C8 H8A 109.5
C7 C8 H8B 109.5
H8A C8 H8B 109.5
C7 C8 H8C 109.5
H8A C8 H8C 109.5
H8B C8 H8C 109.5
C7 C9 H9A 109.5
C7 C9 H9B 109.5
H9A C9 H9B 109.5
C7 C9 H9C 109.5
H9A C9 H9C 109.5
H9B C9 H9C 109.5
N1 C10 C12 109.9(4)
N1 C10 C11 112.4(4)
C12 C10 C11 112.3(4)
N1 C10 H10 107.3
C12 C10 H10 107.3
C11 C10 H10 107.3
C10 C11 H11A 109.5
C10 C11 H11B 109.5
H11A C11 H11B 109.5
C10 C11 H11C 109.5
H11A C11 H11C 109.5
H11B C11 H11C 109.5
C10 C12 H12A 109.5
C10 C12 H12B 109.5
H12A C12 H12B 109.5
C10 C12 H12C 109.5
H12A C12 H12C 109.5
H12B C12 H12C 109.5
C26 C21 C22 113.1(5)
C26 C21 B1 119.5(5)
C22 C21 B1 127.2(5)
F22 C22 C23 116.1(5)
F22 C22 C21 120.2(5)
C23 C22 C21 123.7(5)
F23 C23 C24 120.6(5)
F23 C23 C22 119.9(5)
C24 C23 C22 119.4(5)
F24 C24 C25 120.7(5)
F24 C24 C23 119.4(5)
C25 C24 C23 119.9(5)
F25 C25 C24 120.2(5)
F25 C25 C26 121.0(5)
C24 C25 C26 118.8(5)
F26 C26 C21 119.2(5)
F26 C26 C25 115.8(5)
C21 C26 C25 125.0(5)
C32 C31 C36 113.4(5)
C32 C31 B1 127.7(4)
C36 C31 B1 118.9(5)
F32 C32 C33 114.4(5)
F32 C32 C31 120.4(4)
C33 C32 C31 125.2(5)
F33 C33 C34 119.9(5)
F33 C33 C32 122.1(6)
C34 C33 C32 118.0(6)
F34 C34 C35 119.6(6)
F34 C34 C33 120.0(6)
C35 C34 C33 120.4(5)
F35 C35 C34 120.9(5)
F35 C35 C36 119.8(6)
C34 C35 C36 119.2(6)
F36 C36 C35 117.0(5)
F36 C36 C31 119.1(4)
C35 C36 C31 123.8(6)
C42 C41 C46 114.9(4)
C42 C41 C2 125.3(4)
C46 C41 C2 119.8(4)
F42 C42 C41 120.7(4)
F42 C42 C43 115.7(5)
C41 C42 C43 123.6(5)
F43 C43 C44 120.8(5)
F43 C43 C42 120.4(5)
C44 C43 C42 118.7(5)
F44 C44 C45 120.5(5)
F44 C44 C43 119.5(5)
C45 C44 C43 120.0(5)
F45 C45 C44 120.1(5)
F45 C45 C46 119.8(5)
C44 C45 C46 120.1(5)
F46 C46 C45 117.6(4)
F46 C46 C41 119.7(4)
C45 C46 C41 122.7(5)

loop_
_geom_bond_atom_site_label_1
_geom_bond_atom_site_label_2
_geom_bond_distance
B1 O1 1.570(6)
B1 C21 1.629(7)
B1 C2 1.633(7)
B1 C31 1.649(7)
C2 C3 1.498(6)
C2 C41 1.536(6)
C2 H2 1.0000
C3 C4 1.324(7)
C3 O2 1.438(5)
C4 C5 1.495(7)
C4 H4 0.9500
C5 H5A 0.9800
C5 H5B 0.9800
C5 H5C 0.9800
N1 C6 1.325(6)
N1 C10 1.493(6)
N1 C7 1.506(6)
C6 O1 1.280(6)
C6 O2 1.332(6)
C7 C8 1.509(7)
C7 C9 1.512(7)
C7 H7 1.0000
C8 H8A 0.9800
C8 H8B 0.9800
C8 H8C 0.9800
C9 H9A 0.9800
C9 H9B 0.9800
C9 H9C 0.9800
C10 C12 1.527(7)
C10 C11 1.528(6)
C10 H10 1.0000
C11 H11A 0.9800
C11 H11B 0.9800
C11 H11C 0.9800
C12 H12A 0.9800
C12 H12B 0.9800
C12 H12C 0.9800
C21 C26 1.384(7)
C21 C22 1.397(7)
C22 F22 1.362(5)
C22 C23 1.385(7)
C23 F23 1.361(6)
C23 C24 1.373(7)
C24 F24 1.353(6)
C24 C25 1.360(7)
C25 F25 1.343(6)
C25 C26 1.386(7)
C26 F26 1.361(5)
C31 C32 1.386(7)
C31 C36 1.393(6)
C32 F32 1.369(5)
C32 C33 1.373(7)
C33 F33 1.346(6)
C33 C34 1.373(8)
C34 F34 1.354(6)
C34 C35 1.370(8)
C35 F35 1.364(6)
C35 C36 1.374(7)
C36 F36 1.359(6)
C41 C42 1.379(7)
C41 C46 1.396(6)
C42 F42 1.365(5)
C42 C43 1.382(7)
C43 F43 1.344(6)
C43 C44 1.378(7)
C44 F44 1.356(6)
C44 C45 1.356(7)
C45 F45 1.353(5)
C45 C46 1.374(7)
C46 F46 1.358(5)

loop_
_geom_torsion_atom_site_label_1
_geom_torsion_atom_site_label_2
_geom_torsion_atom_site_label_3
_geom_torsion_atom_site_label_4
_geom_torsion
O1 B1 C2 C3 -52.3(5)
C21 B1 C2 C3 -171.3(4)
C31 B1 C2 C3 62.4(5)
O1 B1 C2 C41 72.8(5)
C21 B1 C2 C41 -46.2(5)
C31 B1 C2 C41 -172.4(4)
C41 C2 C3 C4 87.8(7)
B1 C2 C3 C4 -149.1(6)
C41 C2 C3 O2 -96.8(5)
B1 C2 C3 O2 26.3(6)
O2 C3 C4 C5 0.9(9)
C2 C3 C4 C5 176.3(5)
C10 N1 C6 O1 179.2(4)
C7 N1 C6 O1 5.0(7)
C10 N1 C6 O2 -3.0(6)
C7 N1 C6 O2 -177.2(4)
N1 C6 O1 B1 166.9(4)
O2 C6 O1 B1 -10.8(6)
C21 B1 O1 C6 168.1(4)
C2 B1 O1 C6 47.9(5)
C31 B1 O1 C6 -75.1(5)
O1 C6 O2 C3 -24.1(7)
N1 C6 O2 C3 158.1(4)
C4 C3 O2 C6 -170.6(5)
C2 C3 O2 C6 13.4(7)
C6 N1 C7 C8 -67.5(6)
C10 N1 C7 C8 118.1(5)
C6 N1 C7 C9 62.7(6)
C10 N1 C7 C9 -111.7(5)
C6 N1 C10 C12 -102.7(5)
C7 N1 C10 C12 71.8(5)
C6 N1 C10 C11 131.4(5)
C7 N1 C10 C11 -54.1(6)
O1 B1 C21 C26 166.3(4)
C2 B1 C21 C26 -77.8(6)
C31 B1 C21 C26 52.4(6)
O1 B1 C21 C22 -19.3(6)
C2 B1 C21 C22 96.6(6)
C31 B1 C21 C22 -133.2(5)
C26 C21 C22 F22 178.2(4)
B1 C21 C22 F22 3.5(7)
C26 C21 C22 C23 -0.8(7)
B1 C21 C22 C23 -175.5(5)
F22 C22 C23 F23 1.7(7)
C21 C22 C23 F23 -179.2(4)
F22 C22 C23 C24 -178.0(4)
C21 C22 C23 C24 1.0(8)
F23 C23 C24 F24 -1.2(8)
C22 C23 C24 F24 178.5(4)
F23 C23 C24 C25 179.9(5)
C22 C23 C24 C25 -0.4(8)
F24 C24 C25 F25 0.5(8)
C23 C24 C25 F25 179.4(5)
F24 C24 C25 C26 -179.3(4)
C23 C24 C25 C26 -0.4(8)
C22 C21 C26 F26 -177.3(4)
B1 C21 C26 F26 -2.1(7)
C22 C21 C26 C25 0.0(7)
B1 C21 C26 C25 175.1(5)
F25 C25 C26 F26 -1.8(7)
C24 C25 C26 F26 177.9(4)
F25 C25 C26 C21 -179.1(5)
C24 C25 C26 C21 0.6(8)
O1 B1 C31 C32 124.5(5)
C21 B1 C31 C32 -118.0(5)
C2 B1 C31 C32 9.6(7)
O1 B1 C31 C36 -53.9(5)
C21 B1 C31 C36 63.6(5)
C2 B1 C31 C36 -168.8(4)
C36 C31 C32 F32 -176.3(4)
B1 C31 C32 F32 5.2(7)
C36 C31 C32 C33 1.1(7)
B1 C31 C32 C33 -177.4(5)
F32 C32 C33 F33 -3.5(7)
C31 C32 C33 F33 179.0(5)
F32 C32 C33 C34 177.7(4)
C31 C32 C33 C34 0.2(8)
F33 C33 C34 F34 -0.6(8)
C32 C33 C34 F34 178.3(5)
F33 C33 C34 C35 179.6(5)
C32 C33 C34 C35 -1.5(8)
F34 C34 C35 F35 1.3(8)
C33 C34 C35 F35 -178.9(5)
F34 C34 C35 C36 -178.2(4)
C33 C34 C35 C36 1.6(8)
F35 C35 C36 F36 3.2(7)
C34 C35 C36 F36 -177.3(5)
F35 C35 C36 C31 -179.8(4)
C34 C35 C36 C31 -0.3(8)
C32 C31 C36 F36 175.9(4)
B1 C31 C36 F36 -5.4(6)
C32 C31 C36 C35 -1.0(7)
B1 C31 C36 C35 177.6(5)
C3 C2 C41 C42 40.7(7)
B1 C2 C41 C42 -81.8(6)
C3 C2 C41 C46 -141.6(5)
B1 C2 C41 C46 95.9(5)
C46 C41 C42 F42 177.1(4)
C2 C41 C42 F42 -5.1(8)
C46 C41 C42 C43 -2.8(8)
C2 C41 C42 C43 174.9(5)
F42 C42 C43 F43 1.3(7)
C41 C42 C43 F43 -178.8(5)
F42 C42 C43 C44 -177.5(5)
C41 C42 C43 C44 2.4(8)
F43 C43 C44 F44 1.1(8)
C42 C43 C44 F44 179.9(5)
F43 C43 C44 C45 -179.2(5)
C42 C43 C44 C45 -0.3(8)
F44 C44 C45 F45 -1.2(8)
C43 C44 C45 F45 179.0(5)
F44 C44 C45 C46 178.8(5)
C43 C44 C45 C46 -1.0(8)
F45 C45 C46 F46 2.2(8)
C44 C45 C46 F46 -177.8(5)
F45 C45 C46 C41 -179.6(5)
C44 C45 C46 C41 0.4(8)
C42 C41 C46 F46 179.6(4)
C2 C41 C46 F46 1.7(7)
C42 C41 C46 C45 1.4(7)
C2 C41 C46 C45 -176.5(5)
